data_7248579
loop_
_publ_author_name
'Trofimova, Olesya Yu.'
'Meshcheryakova, Irina N.'
'Druzhkov, Nikolai O.'
'Ershova, Irina V.'
'Maleeva, Arina V.'
'Cherkasov, Anton V.'
'Yakushev, Ilya A.'
'Dorovatovskii, Pavel V.'
'Aysin, Rinat R.'
'Piskunov, Alexandr V.'

_publ_section_title
;
 Structural diversity of cadmium coordination polymers based on an
 extended anilate-type ligand
;
_journal_issue 23
_journal_name_full CrystEngComm
_journal_page_first 3077
_journal_page_last 3087
_journal_paper_doi 10.1039/D4CE00272E
_journal_volume 26
_journal_year 2024
_chemical_formula_sum 'C50 H63 Cd N5 O5'
_chemical_formula_weight 926.45
_space_group_crystal_system monoclinic
_space_group_IT_number 14
_space_group_name_Hall '-P 2ybc'
_space_group_name_H-M_alt 'P 1 21/c 1'
_atom_sites_solution_hydrogens geom
_atom_sites_solution_primary dual
_atom_sites_solution_secondary difmap
_audit_creation_method SHELXL-2019/3
_audit_update_record
;
2024-03-11 deposited with the CCDC.	2024-04-25 downloaded from the CCDC.
;
_cell_angle_alpha 90
_cell_angle_beta 98.1390(10)
_cell_angle_gamma 90
_cell_formula_units_Z 4
_cell_length_a 10.0955(4)
_cell_length_b 40.9697(15)
_cell_length_c 11.4889(4)
_cell_measurement_reflns_used 9901
_cell_measurement_temperature 100(2)
_cell_measurement_theta_max 30.42
_cell_measurement_theta_min 2.68
_cell_volume 4704.1(3)
_computing_cell_refinement Saint
_computing_data_collection APEX3
_computing_data_reduction Saint
_computing_structure_refinement SHELXL-2019/2
_computing_structure_solution 'SHELXT 2014/5'
_diffrn_ambient_temperature 100(2)
_diffrn_measured_fraction_theta_full 0.997
_diffrn_measured_fraction_theta_max 0.997
_diffrn_measurement_device_type 'Bruker D8 Quest (CMOS)'
_diffrn_measurement_method '\w scans'
_diffrn_radiation_type MoK\a
_diffrn_radiation_wavelength 0.71073
_diffrn_reflns_av_R_equivalents 0.0265
_diffrn_reflns_av_unetI/netI 0.0189
_diffrn_reflns_Laue_measured_fraction_full 0.997
_diffrn_reflns_Laue_measured_fraction_max 0.997
_diffrn_reflns_limit_h_max 13
_diffrn_reflns_limit_h_min -13
_diffrn_reflns_limit_k_max 54
_diffrn_reflns_limit_k_min -54
_diffrn_reflns_limit_l_max 15
_diffrn_reflns_limit_l_min -15
_diffrn_reflns_number 61434
_diffrn_reflns_point_group_measured_fraction_full 0.997
_diffrn_reflns_point_group_measured_fraction_max 0.997
_diffrn_reflns_theta_full 25.242
_diffrn_reflns_theta_max 27.997
_diffrn_reflns_theta_min 2.098
_diffrn_source 'microfocus source'
_exptl_absorpt_coefficient_mu 0.515
_exptl_absorpt_correction_T_max 0.8879
_exptl_absorpt_correction_T_min 0.8152
_exptl_absorpt_correction_type multi-scan
_exptl_absorpt_process_details SADABS
_exptl_crystal_colour purple
_exptl_crystal_density_diffrn 1.308
_exptl_crystal_description plate
_exptl_crystal_F_000 1944
_exptl_crystal_size_max 0.480
_exptl_crystal_size_mid 0.310
_exptl_crystal_size_min 0.190
_refine_diff_density_max 0.389
_refine_diff_density_min -0.910
_refine_diff_density_rms 0.059
_refine_ls_extinction_method none
_refine_ls_goodness_of_fit_ref 1.052
_refine_ls_hydrogen_treatment constr
_refine_ls_matrix_type full
_refine_ls_number_parameters 596
_refine_ls_number_reflns 11332
_refine_ls_number_restraints 42
_refine_ls_restrained_S_all 1.051
_refine_ls_R_factor_all 0.0339
_refine_ls_R_factor_gt 0.0310
_refine_ls_shift/su_max 0.001
_refine_ls_shift/su_mean 0.000
_refine_ls_structure_factor_coef Fsqd
_refine_ls_weighting_details 'w=1/[\s^2^(Fo^2^)+(0.0182P)^2^+6.4825P] where P=(Fo^2^+2Fc^2^)/3'
_refine_ls_weighting_scheme calc
_refine_ls_wR_factor_gt 0.0673
_refine_ls_wR_factor_ref 0.0684
_reflns_Friedel_coverage 0.000
_reflns_number_gt 10682
_reflns_number_total 11332
_reflns_threshold_expression 'I > 2\s(I)'
_cod_data_source_file d4ce00272e2.cif
_cod_data_source_block cdqnphnprdipy
_cod_depositor_comments 'Adding full bibliography for 7248579--7248584.cif.'
_cod_original_sg_symbol_H-M 'P 21/c'
_cod_database_code 7248579
_shelx_shelxl_version_number 2019/3
_shelx_space_group_comment
;
The symmetry employed for this shelxl refinement is uniquely defined
by the following loop, which should always be used as a source of
symmetry information in preference to the above space-group names.
They are only intended as comments.
;
_shelx_estimated_absorpt_t_min 0.790
_shelx_estimated_absorpt_t_max 0.909

loop_
_space_group_symop_operation_xyz
'x, y, z'
'-x, y+1/2, -z+1/2'
'-x, -y, -z'
'x, -y-1/2, z-1/2'

loop_
_atom_site_label
_atom_site_type_symbol
_atom_site_fract_x
_atom_site_fract_y
_atom_site_fract_z
_atom_site_U_iso_or_equiv
_atom_site_adp_type
_atom_site_occupancy
_atom_site_site_symmetry_order
_atom_site_calc_flag
_atom_site_refinement_flags_posn
_atom_site_refinement_flags_adp
_atom_site_refinement_flags_occupancy
_atom_site_disorder_assembly
_atom_site_disorder_group
Cd1 Cd 0.01437(2) 0.33871(2) 0.20553(2) 0.01339(4) Uani 1 1 d . . . . .
O1 O 0.16432(14) 0.37000(3) 0.34167(11) 0.0198(3) Uani 1 1 d . . . . .
O2 O 0.14427(13) 0.36835(3) 0.11041(11) 0.0173(3) Uani 1 1 d . . . . .
O3 O 0.10302(13) 0.66807(3) 0.64739(11) 0.0166(2) Uani 1 1 d . . . . .
O4 O 0.12922(14) 0.61632(3) 0.78408(11) 0.0196(3) Uani 1 1 d . . . . .
N1 N 0.26447(15) 0.48035(4) 0.12388(13) 0.0162(3) Uani 1 1 d . . . . .
N2 N 0.25257(15) 0.60178(3) 0.34924(13) 0.0146(3) Uani 1 1 d . . . . .
N3 N 0.11364(15) 0.28874(4) 0.22406(13) 0.0163(3) Uani 1 1 d . . . . .
N4 N 0.85633(16) 0.17750(4) 0.54483(13) 0.0182(3) Uani 1 1 d . . . . .
C1 C 0.20191(17) 0.39473(4) 0.29370(14) 0.0133(3) Uani 1 1 d . . . . .
C2 C 0.19032(17) 0.39510(4) 0.16095(14) 0.0125(3) Uani 1 1 d . . . . .
C3 C 0.22767(17) 0.42253(4) 0.10215(14) 0.0127(3) Uani 1 1 d . . . . .
C4 C 0.25849(16) 0.45179(4) 0.17296(14) 0.0127(3) Uani 1 1 d . . . . .
C5 C 0.28443(17) 0.44918(4) 0.30217(14) 0.0135(3) Uani 1 1 d . . . . .
H5A H 0.320332 0.467755 0.345043 0.016 Uiso 1 1 calc R U . . .
C6 C 0.26097(17) 0.42247(4) 0.36345(14) 0.0130(3) Uani 1 1 d . . . . .
C7 C 0.21735(17) 0.42126(4) -0.03307(14) 0.0160(3) Uani 1 1 d D . . . .
C8 C 0.2988(4) 0.39183(7) -0.0671(3) 0.0249(7) Uani 0.907(13) 1 d D U P A 1
H8A H 0.290825 0.390335 -0.152919 0.037 Uiso 0.907(13) 1 calc R U P A 1
H8B H 0.264297 0.371774 -0.035848 0.037 Uiso 0.907(13) 1 calc R U P A 1
H8C H 0.393049 0.394652 -0.034094 0.037 Uiso 0.907(13) 1 calc R U P A 1
C9 C 0.0698(2) 0.41731(11) -0.0858(2) 0.0256(8) Uani 0.907(13) 1 d D U P A 1
H9A H 0.062479 0.416005 -0.171621 0.038 Uiso 0.907(13) 1 calc R U P A 1
H9B H 0.018608 0.436111 -0.063915 0.038 Uiso 0.907(13) 1 calc R U P A 1
H9C H 0.034090 0.397276 -0.055436 0.038 Uiso 0.907(13) 1 calc R U P A 1
C10 C 0.2730(6) 0.45103(9) -0.0908(3) 0.0339(10) Uani 0.907(13) 1 d D U P A 1
H10A H 0.275708 0.446462 -0.174129 0.051 Uiso 0.907(13) 1 calc R U P A 1
H10B H 0.363690 0.455721 -0.051579 0.051 Uiso 0.907(13) 1 calc R U P A 1
H10C H 0.215347 0.469940 -0.083473 0.051 Uiso 0.907(13) 1 calc R U P A 1
C8' C 0.250(5) 0.3877(5) -0.080(4) 0.036(9) Uani 0.093(13) 1 d D U P A 2
H8'A H 0.271661 0.389932 -0.160156 0.055 Uiso 0.093(13) 1 calc R U P A 2
H8'B H 0.172368 0.373247 -0.080843 0.055 Uiso 0.093(13) 1 calc R U P A 2
H8'C H 0.326736 0.378294 -0.029267 0.055 Uiso 0.093(13) 1 calc R U P A 2
C9' C 0.0780(18) 0.4328(12) -0.087(2) 0.033(8) Uani 0.093(13) 1 d D U P A 2
H9'A H 0.062676 0.427019 -0.170915 0.049 Uiso 0.093(13) 1 calc R U P A 2
H9'B H 0.071917 0.456532 -0.078871 0.049 Uiso 0.093(13) 1 calc R U P A 2
H9'C H 0.010306 0.422233 -0.046908 0.049 Uiso 0.093(13) 1 calc R U P A 2
C10' C 0.316(3) 0.4451(8) -0.077(4) 0.033(10) Uani 0.093(13) 1 d D U P A 2
H10D H 0.311508 0.442899 -0.162560 0.049 Uiso 0.093(13) 1 calc R U P A 2
H10E H 0.406868 0.440155 -0.039223 0.049 Uiso 0.093(13) 1 calc R U P A 2
H10F H 0.292522 0.467472 -0.057912 0.049 Uiso 0.093(13) 1 calc R U P A 2
C11 C 0.28523(18) 0.42063(4) 0.49752(15) 0.0168(3) Uani 1 1 d . . . . .
C12 C 0.3733(2) 0.39124(5) 0.53989(17) 0.0252(4) Uani 1 1 d . . . . .
H12A H 0.456826 0.392229 0.505811 0.038 Uiso 1 1 calc R U . . .
H12B H 0.325646 0.371006 0.515075 0.038 Uiso 1 1 calc R U . . .
H12C H 0.393496 0.391700 0.625856 0.038 Uiso 1 1 calc R U . . .
C13 C 0.1493(2) 0.41798(6) 0.54309(17) 0.0310(5) Uani 1 1 d . . . . .
H13A H 0.104942 0.397654 0.514516 0.047 Uiso 1 1 calc R U . . .
H13B H 0.093059 0.436605 0.514506 0.047 Uiso 1 1 calc R U . . .
H13C H 0.163567 0.417985 0.629260 0.047 Uiso 1 1 calc R U . . .
C14 C 0.3561(2) 0.45144(5) 0.54939(16) 0.0257(4) Uani 1 1 d . . . . .
H14A H 0.443190 0.453422 0.521610 0.039 Uiso 1 1 calc R U . . .
H14B H 0.369302 0.450025 0.635402 0.039 Uiso 1 1 calc R U . . .
H14C H 0.301311 0.470604 0.524380 0.039 Uiso 1 1 calc R U . . .
C15 C 0.26498(17) 0.50926(4) 0.18871(14) 0.0138(3) Uani 1 1 d . . . . .
C16 C 0.35350(18) 0.53434(4) 0.16816(15) 0.0164(3) Uani 1 1 d . . . . .
H16A H 0.416479 0.530721 0.115417 0.020 Uiso 1 1 calc R U . . .
C17 C 0.35040(18) 0.56425(4) 0.22356(15) 0.0156(3) Uani 1 1 d . . . . .
H17A H 0.410444 0.580958 0.207364 0.019 Uiso 1 1 calc R U . . .
C18 C 0.25995(17) 0.57035(4) 0.30339(14) 0.0133(3) Uani 1 1 d . . . . .
C19 C 0.16796(17) 0.54572(4) 0.32010(15) 0.0156(3) Uani 1 1 d . . . . .
H19A H 0.103041 0.549602 0.370822 0.019 Uiso 1 1 calc R U . . .
C20 C 0.17009(18) 0.51583(4) 0.26393(15) 0.0161(3) Uani 1 1 d . . . . .
H20A H 0.106522 0.499577 0.276485 0.019 Uiso 1 1 calc R U . . .
C21 C 0.22990(16) 0.60707(4) 0.45724(15) 0.0128(3) Uani 1 1 d . . . . .
C22 C 0.18419(17) 0.63905(4) 0.49056(15) 0.0128(3) Uani 1 1 d . . . . .
C23 C 0.15090(17) 0.64220(4) 0.60336(15) 0.0136(3) Uani 1 1 d . . . . .
C24 C 0.16912(17) 0.61349(4) 0.68739(15) 0.0134(3) Uani 1 1 d . . . . .
C25 C 0.23541(17) 0.58334(4) 0.65724(15) 0.0132(3) Uani 1 1 d . . . . .
C26 C 0.25847(17) 0.58102(4) 0.54566(15) 0.0145(3) Uani 1 1 d . . . . .
H26A H 0.295768 0.561240 0.521852 0.017 Uiso 1 1 calc R U . . .
C27 C 0.16545(18) 0.66635(4) 0.39728(15) 0.0150(3) Uani 1 1 d . . . . .
C28 C 0.06720(19) 0.65538(5) 0.28952(16) 0.0196(4) Uani 1 1 d . . . . .
H28A H -0.015780 0.647614 0.315229 0.029 Uiso 1 1 calc R U . . .
H28B H 0.107555 0.637701 0.249067 0.029 Uiso 1 1 calc R U . . .
H28C H 0.047289 0.673853 0.235682 0.029 Uiso 1 1 calc R U . . .
C29 C 0.30121(19) 0.67485(5) 0.35995(17) 0.0213(4) Uani 1 1 d . . . . .
H29A H 0.340028 0.655270 0.329297 0.032 Uiso 1 1 calc R U . . .
H29B H 0.361473 0.683069 0.428023 0.032 Uiso 1 1 calc R U . . .
H29C H 0.288919 0.691656 0.298656 0.032 Uiso 1 1 calc R U . . .
C30 C 0.1086(2) 0.69846(4) 0.44034(17) 0.0231(4) Uani 1 1 d . . . . .
H30A H 0.019795 0.694385 0.462476 0.035 Uiso 1 1 calc R U . . .
H30B H 0.101397 0.714710 0.377176 0.035 Uiso 1 1 calc R U . . .
H30C H 0.168450 0.706649 0.508703 0.035 Uiso 1 1 calc R U . . .
C31 C 0.27229(19) 0.55722(4) 0.75145(16) 0.0180(3) Uani 1 1 d . . . . .
C32 C 0.3698(2) 0.57149(5) 0.85329(18) 0.0289(4) Uani 1 1 d . . . . .
H32A H 0.450957 0.579014 0.823732 0.043 Uiso 1 1 calc R U . . .
H32B H 0.393353 0.554649 0.913226 0.043 Uiso 1 1 calc R U . . .
H32C H 0.327377 0.589918 0.887951 0.043 Uiso 1 1 calc R U . . .
C33 C 0.1453(2) 0.54434(5) 0.7960(2) 0.0335(5) Uani 1 1 d . . . . .
H33A H 0.083967 0.535484 0.729829 0.050 Uiso 1 1 calc R U . . .
H33B H 0.101416 0.562240 0.832341 0.050 Uiso 1 1 calc R U . . .
H33C H 0.169729 0.527113 0.854280 0.050 Uiso 1 1 calc R U . . .
C34 C 0.3418(2) 0.52835(5) 0.70103(19) 0.0304(5) Uani 1 1 d . . . . .
H34A H 0.421548 0.536091 0.669706 0.046 Uiso 1 1 calc R U . . .
H34B H 0.280247 0.518158 0.637788 0.046 Uiso 1 1 calc R U . . .
H34C H 0.368096 0.512307 0.763294 0.046 Uiso 1 1 calc R U . . .
C35 C 0.19261(19) 0.27919(5) 0.14525(16) 0.0212(4) Uani 1 1 d . . . . .
H35A H 0.214820 0.294700 0.089651 0.025 Uiso 1 1 calc R U . . .
C36 C 0.24272(19) 0.24800(5) 0.14146(17) 0.0226(4) Uani 1 1 d . . . . .
H36A H 0.297709 0.242267 0.084021 0.027 Uiso 1 1 calc R U . . .
C37 C 0.21211(17) 0.22501(5) 0.22239(17) 0.0195(4) Uani 1 1 d . . . . .
C38 C 0.13280(18) 0.23502(4) 0.30553(16) 0.0189(4) Uani 1 1 d . . . . .
H38A H 0.111170 0.220136 0.363397 0.023 Uiso 1 1 calc R U . . .
C39 C 0.08565(18) 0.26676(4) 0.30341(16) 0.0172(3) Uani 1 1 d . . . . .
H39A H 0.031305 0.273225 0.360469 0.021 Uiso 1 1 calc R U . . .
C40 C 0.2639(2) 0.19053(5) 0.2189(2) 0.0276(4) Uani 1 1 d . . . . .
H40A H 0.245617 0.182269 0.137240 0.033 Uiso 1 1 calc R U . . .
H40B H 0.214950 0.176476 0.268541 0.033 Uiso 1 1 calc R U . . .
C41 C 0.41420(19) 0.18801(5) 0.26206(18) 0.0223(4) Uani 1 1 d . . . . .
H41A H 0.445071 0.165619 0.247782 0.027 Uiso 1 1 calc R U . . .
H41B H 0.462869 0.203309 0.216579 0.027 Uiso 1 1 calc R U . . .
C42 C 0.44728(18) 0.19592(5) 0.39302(17) 0.0208(4) Uani 1 1 d . . . . .
H42A H 0.425552 0.219105 0.405624 0.025 Uiso 1 1 calc R U . . .
H42B H 0.390333 0.182388 0.437327 0.025 Uiso 1 1 calc R U . . .
C43 C 0.59233(18) 0.18996(4) 0.44104(15) 0.0174(3) Uani 1 1 d . . . . .
C44 C 0.64758(19) 0.15872(4) 0.44171(16) 0.0195(4) Uani 1 1 d . . . . .
H44A H 0.595647 0.141041 0.406581 0.023 Uiso 1 1 calc R U . . .
C45 C 0.77773(19) 0.15355(4) 0.49347(16) 0.0186(4) Uani 1 1 d . . . . .
H45A H 0.813421 0.132108 0.492787 0.022 Uiso 1 1 calc R U . . .
C46 C 0.67566(19) 0.21492(4) 0.48883(17) 0.0205(4) Uani 1 1 d . . . . .
H46A H 0.644240 0.236803 0.486684 0.025 Uiso 1 1 calc R U . . .
C47 C 0.8052(2) 0.20770(5) 0.53976(17) 0.0209(4) Uani 1 1 d . . . . .
H47A H 0.860448 0.225079 0.572771 0.025 Uiso 1 1 calc R U . . .
O1S O 0.42426(16) 0.22147(4) 0.94523(13) 0.0311(3) Uani 1 1 d . . . . .
N1S N 0.49473(17) 0.18866(4) 0.80649(15) 0.0243(3) Uani 1 1 d . . . . .
C1S C 0.4191(2) 0.19597(5) 0.88924(18) 0.0256(4) Uani 1 1 d . . . . .
H1SA H 0.355985 0.180062 0.906055 0.031 Uiso 1 1 calc R U . . .
C2S C 0.5893(3) 0.21197(7) 0.7729(2) 0.0431(6) Uani 1 1 d . . . . .
H2SA H 0.591812 0.231171 0.824039 0.065 Uiso 1 1 calc R U . . .
H2SB H 0.562004 0.218584 0.691041 0.065 Uiso 1 1 calc R U . . .
H2SC H 0.678368 0.202010 0.780773 0.065 Uiso 1 1 calc R U . . .
C3S C 0.4839(3) 0.15765(6) 0.7444(2) 0.0397(6) Uani 1 1 d . . . . .
H3SA H 0.421347 0.143409 0.778255 0.060 Uiso 1 1 calc R U . . .
H3SB H 0.572045 0.147222 0.751903 0.060 Uiso 1 1 calc R U . . .
H3SC H 0.450952 0.161422 0.661054 0.060 Uiso 1 1 calc R U . . .

loop_
_atom_site_aniso_label
_atom_site_aniso_U_11
_atom_site_aniso_U_22
_atom_site_aniso_U_33
_atom_site_aniso_U_23
_atom_site_aniso_U_13
_atom_site_aniso_U_12
Cd1 0.01601(6) 0.01099(6) 0.01337(6) -0.00128(4) 0.00277(4) -0.00066(5)
O1 0.0268(7) 0.0188(6) 0.0134(6) 0.0024(5) 0.0011(5) -0.0081(5)
O2 0.0269(7) 0.0130(6) 0.0131(6) -0.0027(4) 0.0060(5) -0.0050(5)
O3 0.0234(6) 0.0106(6) 0.0171(6) -0.0022(4) 0.0067(5) -0.0002(5)
O4 0.0277(7) 0.0173(6) 0.0149(6) 0.0004(5) 0.0065(5) 0.0058(5)
N1 0.0215(8) 0.0130(7) 0.0148(7) -0.0012(5) 0.0045(6) -0.0007(6)
N2 0.0167(7) 0.0123(7) 0.0149(7) -0.0018(5) 0.0022(6) 0.0012(5)
N3 0.0164(7) 0.0161(7) 0.0164(7) -0.0017(6) 0.0023(6) 0.0024(6)
N4 0.0202(8) 0.0177(7) 0.0163(7) 0.0031(6) 0.0017(6) 0.0023(6)
C1 0.0131(7) 0.0149(8) 0.0120(7) 0.0000(6) 0.0018(6) -0.0008(6)
C2 0.0138(8) 0.0128(7) 0.0112(7) -0.0011(6) 0.0027(6) 0.0002(6)
C3 0.0143(8) 0.0147(8) 0.0093(7) -0.0001(6) 0.0025(6) 0.0001(6)
C4 0.0110(7) 0.0148(8) 0.0127(7) -0.0007(6) 0.0025(6) -0.0001(6)
C5 0.0149(8) 0.0131(7) 0.0125(7) -0.0029(6) 0.0019(6) 0.0002(6)
C6 0.0129(7) 0.0152(8) 0.0107(7) -0.0011(6) 0.0011(6) 0.0017(6)
C7 0.0228(9) 0.0152(8) 0.0103(7) -0.0001(6) 0.0036(6) -0.0021(7)
C8 0.0314(17) 0.0282(13) 0.0173(12) -0.0022(9) 0.0113(12) 0.0054(11)
C9 0.0253(12) 0.0341(19) 0.0155(11) -0.0019(11) -0.0041(8) 0.0021(10)
C10 0.067(3) 0.0241(15) 0.0133(13) -0.0017(10) 0.0143(17) -0.0168(17)
C8' 0.042(13) 0.036(12) 0.034(12) -0.004(8) 0.015(9) 0.005(8)
C9' 0.033(10) 0.043(12) 0.025(9) -0.002(8) 0.013(7) 0.002(8)
C10' 0.042(13) 0.034(13) 0.022(12) -0.003(8) 0.002(8) -0.001(8)
C11 0.0201(9) 0.0194(8) 0.0103(7) -0.0007(6) 0.0002(6) -0.0020(7)
C12 0.0328(11) 0.0220(9) 0.0178(9) 0.0034(7) -0.0067(8) 0.0004(8)
C13 0.0284(11) 0.0524(14) 0.0138(9) -0.0033(9) 0.0084(8) -0.0026(10)
C14 0.0411(12) 0.0216(9) 0.0126(8) -0.0033(7) -0.0029(8) -0.0033(8)
C15 0.0187(8) 0.0110(7) 0.0113(7) 0.0003(6) 0.0009(6) 0.0006(6)
C16 0.0225(9) 0.0149(8) 0.0129(8) 0.0011(6) 0.0067(7) -0.0004(7)
C17 0.0211(8) 0.0120(8) 0.0146(8) 0.0017(6) 0.0055(7) -0.0027(6)
C18 0.0161(8) 0.0121(7) 0.0110(7) 0.0011(6) -0.0004(6) 0.0022(6)
C19 0.0144(8) 0.0179(8) 0.0151(8) -0.0006(6) 0.0043(6) 0.0015(6)
C20 0.0164(8) 0.0147(8) 0.0176(8) 0.0007(6) 0.0039(6) -0.0031(6)
C21 0.0116(7) 0.0116(7) 0.0148(8) -0.0003(6) 0.0007(6) -0.0005(6)
C22 0.0133(7) 0.0100(7) 0.0150(8) 0.0004(6) 0.0020(6) -0.0007(6)
C23 0.0127(7) 0.0107(7) 0.0173(8) -0.0004(6) 0.0016(6) -0.0009(6)
C24 0.0131(7) 0.0130(7) 0.0137(8) -0.0014(6) 0.0003(6) 0.0003(6)
C25 0.0133(8) 0.0114(7) 0.0147(8) 0.0007(6) 0.0008(6) 0.0003(6)
C26 0.0154(8) 0.0116(7) 0.0159(8) -0.0018(6) 0.0005(6) 0.0020(6)
C27 0.0187(8) 0.0111(8) 0.0155(8) 0.0008(6) 0.0036(6) 0.0012(6)
C28 0.0206(9) 0.0198(9) 0.0170(8) 0.0012(7) -0.0023(7) 0.0037(7)
C29 0.0236(9) 0.0188(9) 0.0221(9) 0.0024(7) 0.0052(7) -0.0056(7)
C30 0.0380(11) 0.0131(8) 0.0186(9) 0.0020(7) 0.0054(8) 0.0067(8)
C31 0.0226(9) 0.0148(8) 0.0170(8) 0.0040(6) 0.0042(7) 0.0040(7)
C32 0.0361(12) 0.0285(11) 0.0197(9) 0.0044(8) -0.0049(8) 0.0078(9)
C33 0.0383(12) 0.0231(10) 0.0426(13) 0.0112(9) 0.0177(10) -0.0009(9)
C34 0.0473(13) 0.0188(9) 0.0266(10) 0.0057(8) 0.0105(9) 0.0150(9)
C35 0.0208(9) 0.0253(10) 0.0185(9) -0.0004(7) 0.0066(7) 0.0012(7)
C36 0.0169(9) 0.0289(10) 0.0228(9) -0.0081(8) 0.0051(7) 0.0042(7)
C37 0.0117(8) 0.0182(9) 0.0264(9) -0.0087(7) -0.0045(7) 0.0025(6)
C38 0.0186(8) 0.0163(8) 0.0207(9) 0.0004(7) -0.0009(7) 0.0000(7)
C39 0.0184(8) 0.0170(8) 0.0164(8) -0.0024(6) 0.0032(7) 0.0009(7)
C40 0.0179(9) 0.0200(9) 0.0418(12) -0.0111(9) -0.0058(8) 0.0056(7)
C41 0.0161(9) 0.0220(9) 0.0276(10) -0.0070(8) -0.0013(7) 0.0060(7)
C42 0.0166(8) 0.0212(9) 0.0250(9) -0.0006(7) 0.0048(7) 0.0043(7)
C43 0.0184(8) 0.0190(9) 0.0153(8) 0.0018(7) 0.0038(7) 0.0026(7)
C44 0.0222(9) 0.0164(8) 0.0195(8) 0.0001(7) 0.0019(7) -0.0001(7)
C45 0.0235(9) 0.0155(8) 0.0168(8) 0.0011(6) 0.0025(7) 0.0050(7)
C46 0.0236(9) 0.0150(8) 0.0221(9) 0.0022(7) 0.0009(7) 0.0045(7)
C47 0.0233(9) 0.0157(8) 0.0226(9) 0.0021(7) -0.0005(7) -0.0005(7)
O1S 0.0386(9) 0.0293(8) 0.0282(8) -0.0003(6) 0.0139(7) 0.0103(7)
N1S 0.0217(8) 0.0278(9) 0.0232(8) -0.0051(7) 0.0029(7) 0.0012(7)
C1S 0.0240(10) 0.0275(10) 0.0263(10) 0.0053(8) 0.0072(8) 0.0044(8)
C2S 0.0451(15) 0.0471(15) 0.0428(14) -0.0147(12) 0.0263(12) -0.0121(12)
C3S 0.0363(13) 0.0378(13) 0.0450(14) -0.0192(11) 0.0058(11) -0.0018(10)

loop_
_atom_type_symbol
_atom_type_description
_atom_type_scat_dispersion_real
_atom_type_scat_dispersion_imag
_atom_type_scat_source
C C 0.0033 0.0016 'International Tables Vol C Tables 4.2.6.8 and 6.1.1.4'
H H 0.0000 0.0000 'International Tables Vol C Tables 4.2.6.8 and 6.1.1.4'
N N 0.0061 0.0033 'International Tables Vol C Tables 4.2.6.8 and 6.1.1.4'
O O 0.0106 0.0060 'International Tables Vol C Tables 4.2.6.8 and 6.1.1.4'
Cd Cd -0.8075 1.2024 'International Tables Vol C Tables 4.2.6.8 and 6.1.1.4'

loop_
_geom_angle_atom_site_label_1
_geom_angle_atom_site_label_2
_geom_angle_atom_site_label_3
_geom_angle
_geom_angle_site_symmetry_1
_geom_angle_site_symmetry_3
_geom_angle_publ_flag
O2 Cd1 O3 150.87(4) . 3_566 ?
O2 Cd1 N3 104.99(5) . . ?
O3 Cd1 N3 95.27(5) 3_566 . ?
O2 Cd1 O4 90.45(5) . 3_566 ?
O3 Cd1 O4 70.14(4) 3_566 3_566 ?
N3 Cd1 O4 164.54(5) . 3_566 ?
O2 Cd1 N4 98.75(5) . 4_465 ?
O3 Cd1 N4 100.73(5) 3_566 4_465 ?
N3 Cd1 N4 93.43(5) . 4_465 ?
O4 Cd1 N4 84.67(5) 3_566 4_465 ?
O2 Cd1 O1 70.16(4) . . ?
O3 Cd1 O1 85.74(5) 3_566 . ?
N3 Cd1 O1 101.04(5) . . ?
O4 Cd1 O1 83.39(5) 3_566 . ?
N4 Cd1 O1 163.58(5) 4_465 . ?
C1 O1 Cd1 110.68(11) . . ?
C2 O2 Cd1 116.60(10) . . ?
C23 O3 Cd1 117.66(11) . 3_566 ?
C24 O4 Cd1 113.50(11) . 3_566 ?
C4 N1 C15 121.76(15) . . ?
C21 N2 C18 122.31(15) . . ?
C39 N3 C35 117.69(16) . . ?
C39 N3 Cd1 122.38(12) . . ?
C35 N3 Cd1 119.55(12) . . ?
C47 N4 C45 117.08(16) . . ?
C47 N4 Cd1 120.57(12) . 4_666 ?
C45 N4 Cd1 115.45(12) . 4_666 ?
O1 C1 C6 121.12(15) . . ?
O1 C1 C2 118.15(15) . . ?
C6 C1 C2 120.68(14) . . ?
O2 C2 C3 124.81(15) . . ?
O2 C2 C1 114.52(14) . . ?
C3 C2 C1 120.67(15) . . ?
C2 C3 C4 116.40(14) . . ?
C2 C3 C7 118.52(14) . . ?
C4 C3 C7 124.64(14) . . ?
N1 C4 C3 121.06(15) . . ?
N1 C4 C5 119.20(15) . . ?
C3 C4 C5 119.74(15) . . ?
C6 C5 C4 124.65(15) . . ?
C6 C5 H5A 117.7 . . ?
C4 C5 H5A 117.7 . . ?
C5 C6 C1 115.70(15) . . ?
C5 C6 C11 123.71(15) . . ?
C1 C6 C11 120.50(15) . . ?
C9' C7 C10' 105.7(18) . . ?
C9' C7 C8' 111.4(19) . . ?
C10' C7 C8' 106(2) . . ?
C10 C7 C9 108.0(2) . . ?
C10 C7 C8 105.8(2) . . ?
C9 C7 C8 109.9(2) . . ?
C9' C7 C3 109.1(11) . . ?
C10' C7 C3 110.9(17) . . ?
C8' C7 C3 113.5(16) . . ?
C10 C7 C3 115.59(19) . . ?
C9 C7 C3 108.91(15) . . ?
C8 C7 C3 108.62(17) . . ?
C7 C8 H8A 109.5 . . ?
C7 C8 H8B 109.5 . . ?
H8A C8 H8B 109.5 . . ?
C7 C8 H8C 109.5 . . ?
H8A C8 H8C 109.5 . . ?
H8B C8 H8C 109.5 . . ?
C7 C9 H9A 109.5 . . ?
C7 C9 H9B 109.5 . . ?
H9A C9 H9B 109.5 . . ?
C7 C9 H9C 109.5 . . ?
H9A C9 H9C 109.5 . . ?
H9B C9 H9C 109.5 . . ?
C7 C10 H10A 109.5 . . ?
C7 C10 H10B 109.5 . . ?
H10A C10 H10B 109.5 . . ?
C7 C10 H10C 109.5 . . ?
H10A C10 H10C 109.5 . . ?
H10B C10 H10C 109.5 . . ?
C7 C8' H8'A 109.5 . . ?
C7 C8' H8'B 109.5 . . ?
H8'A C8' H8'B 109.5 . . ?
C7 C8' H8'C 109.5 . . ?
H8'A C8' H8'C 109.5 . . ?
H8'B C8' H8'C 109.5 . . ?
C7 C9' H9'A 109.5 . . ?
C7 C9' H9'B 109.5 . . ?
H9'A C9' H9'B 109.5 . . ?
C7 C9' H9'C 109.5 . . ?
H9'A C9' H9'C 109.5 . . ?
H9'B C9' H9'C 109.5 . . ?
C7 C10' H10D 109.5 . . ?
C7 C10' H10E 109.5 . . ?
H10D C10' H10E 109.5 . . ?
C7 C10' H10F 109.5 . . ?
H10D C10' H10F 109.5 . . ?
H10E C10' H10F 109.5 . . ?
C6 C11 C14 110.59(15) . . ?
C6 C11 C12 111.21(15) . . ?
C14 C11 C12 107.82(16) . . ?
C6 C11 C13 108.85(15) . . ?
C14 C11 C13 108.42(17) . . ?
C12 C11 C13 109.91(17) . . ?
C11 C12 H12A 109.5 . . ?
C11 C12 H12B 109.5 . . ?
H12A C12 H12B 109.5 . . ?
C11 C12 H12C 109.5 . . ?
H12A C12 H12C 109.5 . . ?
H12B C12 H12C 109.5 . . ?
C11 C13 H13A 109.5 . . ?
C11 C13 H13B 109.5 . . ?
H13A C13 H13B 109.5 . . ?
C11 C13 H13C 109.5 . . ?
H13A C13 H13C 109.5 . . ?
H13B C13 H13C 109.5 . . ?
C11 C14 H14A 109.5 . . ?
C11 C14 H14B 109.5 . . ?
H14A C14 H14B 109.5 . . ?
C11 C14 H14C 109.5 . . ?
H14A C14 H14C 109.5 . . ?
H14B C14 H14C 109.5 . . ?
N1 C15 C16 118.99(15) . . ?
N1 C15 C20 122.61(16) . . ?
C16 C15 C20 117.99(15) . . ?
C17 C16 C15 120.98(16) . . ?
C17 C16 H16A 119.5 . . ?
C15 C16 H16A 119.5 . . ?
C16 C17 C18 121.13(16) . . ?
C16 C17 H17A 119.4 . . ?
C18 C17 H17A 119.4 . . ?
N2 C18 C19 122.66(15) . . ?
N2 C18 C17 118.96(15) . . ?
C19 C18 C17 117.73(15) . . ?
C20 C19 C18 121.17(16) . . ?
C20 C19 H19A 119.4 . . ?
C18 C19 H19A 119.4 . . ?
C19 C20 C15 120.87(16) . . ?
C19 C20 H20A 119.6 . . ?
C15 C20 H20A 119.6 . . ?
N2 C21 C22 120.05(15) . . ?
N2 C21 C26 119.31(15) . . ?
C22 C21 C26 120.55(15) . . ?
C23 C22 C21 117.08(15) . . ?
C23 C22 C27 123.96(15) . . ?
C21 C22 C27 118.79(14) . . ?
O3 C23 C22 126.30(16) . . ?
O3 C23 C24 113.82(14) . . ?
C22 C23 C24 119.88(15) . . ?
O4 C24 C25 120.45(15) . . ?
O4 C24 C23 118.19(15) . . ?
C25 C24 C23 121.34(15) . . ?
C26 C25 C24 115.63(15) . . ?
C26 C25 C31 124.74(15) . . ?
C24 C25 C31 119.63(15) . . ?
C25 C26 C21 124.42(16) . . ?
C25 C26 H26A 117.8 . . ?
C21 C26 H26A 117.8 . . ?
C29 C27 C28 109.94(15) . . ?
C29 C27 C22 109.43(14) . . ?
C28 C27 C22 110.41(14) . . ?
C29 C27 C30 106.49(15) . . ?
C28 C27 C30 106.25(15) . . ?
C22 C27 C30 114.18(14) . . ?
C27 C28 H28A 109.5 . . ?
C27 C28 H28B 109.5 . . ?
H28A C28 H28B 109.5 . . ?
C27 C28 H28C 109.5 . . ?
H28A C28 H28C 109.5 . . ?
H28B C28 H28C 109.5 . . ?
C27 C29 H29A 109.5 . . ?
C27 C29 H29B 109.5 . . ?
H29A C29 H29B 109.5 . . ?
C27 C29 H29C 109.5 . . ?
H29A C29 H29C 109.5 . . ?
H29B C29 H29C 109.5 . . ?
C27 C30 H30A 109.5 . . ?
C27 C30 H30B 109.5 . . ?
H30A C30 H30B 109.5 . . ?
C27 C30 H30C 109.5 . . ?
H30A C30 H30C 109.5 . . ?
H30B C30 H30C 109.5 . . ?
C25 C31 C34 110.58(15) . . ?
C25 C31 C32 109.79(15) . . ?
C34 C31 C32 107.70(17) . . ?
C25 C31 C33 110.14(16) . . ?
C34 C31 C33 108.00(17) . . ?
C32 C31 C33 110.58(17) . . ?
C31 C32 H32A 109.5 . . ?
C31 C32 H32B 109.5 . . ?
H32A C32 H32B 109.5 . . ?
C31 C32 H32C 109.5 . . ?
H32A C32 H32C 109.5 . . ?
H32B C32 H32C 109.5 . . ?
C31 C33 H33A 109.5 . . ?
C31 C33 H33B 109.5 . . ?
H33A C33 H33B 109.5 . . ?
C31 C33 H33C 109.5 . . ?
H33A C33 H33C 109.5 . . ?
H33B C33 H33C 109.5 . . ?
C31 C34 H34A 109.5 . . ?
C31 C34 H34B 109.5 . . ?
H34A C34 H34B 109.5 . . ?
C31 C34 H34C 109.5 . . ?
H34A C34 H34C 109.5 . . ?
H34B C34 H34C 109.5 . . ?
N3 C35 C36 123.08(18) . . ?
N3 C35 H35A 118.5 . . ?
C36 C35 H35A 118.5 . . ?
C35 C36 C37 119.37(17) . . ?
C35 C36 H36A 120.3 . . ?
C37 C36 H36A 120.3 . . ?
C36 C37 C38 117.64(17) . . ?
C36 C37 C40 120.44(18) . . ?
C38 C37 C40 121.93(19) . . ?
C39 C38 C37 119.63(17) . . ?
C39 C38 H38A 120.2 . . ?
C37 C38 H38A 120.2 . . ?
N3 C39 C38 122.57(17) . . ?
N3 C39 H39A 118.7 . . ?
C38 C39 H39A 118.7 . . ?
C37 C40 C41 112.67(16) . . ?
C37 C40 H40A 109.1 . . ?
C41 C40 H40A 109.1 . . ?
C37 C40 H40B 109.1 . . ?
C41 C40 H40B 109.1 . . ?
H40A C40 H40B 107.8 . . ?
C42 C41 C40 111.87(16) . . ?
C42 C41 H41A 109.2 . . ?
C40 C41 H41A 109.2 . . ?
C42 C41 H41B 109.2 . . ?
C40 C41 H41B 109.2 . . ?
H41A C41 H41B 107.9 . . ?
C43 C42 C41 113.00(15) . . ?
C43 C42 H42A 109.0 . . ?
C41 C42 H42A 109.0 . . ?
C43 C42 H42B 109.0 . . ?
C41 C42 H42B 109.0 . . ?
H42A C42 H42B 107.8 . . ?
C46 C43 C44 117.03(17) . . ?
C46 C43 C42 121.86(16) . . ?
C44 C43 C42 121.10(17) . . ?
C45 C44 C43 119.91(17) . . ?
C45 C44 H44A 120.0 . . ?
C43 C44 H44A 120.0 . . ?
N4 C45 C44 122.95(17) . . ?
N4 C45 H45A 118.5 . . ?
C44 C45 H45A 118.5 . . ?
C47 C46 C43 119.49(17) . . ?
C47 C46 H46A 120.3 . . ?
C43 C46 H46A 120.3 . . ?
N4 C47 C46 123.41(18) . . ?
N4 C47 H47A 118.3 . . ?
C46 C47 H47A 118.3 . . ?
C1S N1S C2S 120.64(18) . . ?
C1S N1S C3S 122.32(19) . . ?
C2S N1S C3S 117.03(19) . . ?
O1S C1S N1S 125.4(2) . . ?
O1S C1S H1SA 117.3 . . ?
N1S C1S H1SA 117.3 . . ?
N1S C2S H2SA 109.5 . . ?
N1S C2S H2SB 109.5 . . ?
H2SA C2S H2SB 109.5 . . ?
N1S C2S H2SC 109.5 . . ?
H2SA C2S H2SC 109.5 . . ?
H2SB C2S H2SC 109.5 . . ?
N1S C3S H3SA 109.5 . . ?
N1S C3S H3SB 109.5 . . ?
H3SA C3S H3SB 109.5 . . ?
N1S C3S H3SC 109.5 . . ?
H3SA C3S H3SC 109.5 . . ?
H3SB C3S H3SC 109.5 . . ?

loop_
_geom_bond_atom_site_label_1
_geom_bond_atom_site_label_2
_geom_bond_distance
_geom_bond_site_symmetry_2
_geom_bond_publ_flag
Cd1 O2 2.1896(12) . ?
Cd1 O3 2.2145(12) 3_566 ?
Cd1 N3 2.2763(15) . ?
Cd1 O4 2.3578(13) 3_566 ?
Cd1 N4 2.3584(15) 4_465 ?
Cd1 O1 2.3897(13) . ?
O1 C1 1.239(2) . ?
O2 C2 1.295(2) . ?
O3 C23 1.297(2) . ?
O4 C24 1.240(2) . ?
N1 C4 1.304(2) . ?
N1 C15 1.399(2) . ?
N2 C21 1.311(2) . ?
N2 C18 1.397(2) . ?
N3 C39 1.340(2) . ?
N3 C35 1.346(2) . ?
N4 C47 1.339(2) . ?
N4 C45 1.345(2) . ?
C1 C6 1.467(2) . ?
C1 C2 1.513(2) . ?
C2 C3 1.391(2) . ?
C3 C4 1.457(2) . ?
C3 C7 1.543(2) . ?
C4 C5 1.474(2) . ?
C5 C6 1.341(2) . ?
C5 H5A 0.9500 . ?
C6 C11 1.527(2) . ?
C7 C9' 1.530(5) . ?
C7 C10' 1.531(5) . ?
C7 C8' 1.532(5) . ?
C7 C10 1.532(3) . ?
C7 C9 1.535(3) . ?
C7 C8 1.541(3) . ?
C8 H8A 0.9800 . ?
C8 H8B 0.9800 . ?
C8 H8C 0.9800 . ?
C9 H9A 0.9800 . ?
C9 H9B 0.9800 . ?
C9 H9C 0.9800 . ?
C10 H10A 0.9800 . ?
C10 H10B 0.9800 . ?
C10 H10C 0.9800 . ?
C8' H8'A 0.9800 . ?
C8' H8'B 0.9800 . ?
C8' H8'C 0.9800 . ?
C9' H9'A 0.9800 . ?
C9' H9'B 0.9800 . ?
C9' H9'C 0.9800 . ?
C10' H10D 0.9800 . ?
C10' H10E 0.9800 . ?
C10' H10F 0.9800 . ?
C11 C14 1.530(3) . ?
C11 C12 1.534(3) . ?
C11 C13 1.540(3) . ?
C12 H12A 0.9800 . ?
C12 H12B 0.9800 . ?
C12 H12C 0.9800 . ?
C13 H13A 0.9800 . ?
C13 H13B 0.9800 . ?
C13 H13C 0.9800 . ?
C14 H14A 0.9800 . ?
C14 H14B 0.9800 . ?
C14 H14C 0.9800 . ?
C15 C16 1.404(2) . ?
C15 C20 1.404(2) . ?
C16 C17 1.383(2) . ?
C16 H16A 0.9500 . ?
C17 C18 1.405(2) . ?
C17 H17A 0.9500 . ?
C18 C19 1.403(2) . ?
C19 C20 1.386(2) . ?
C19 H19A 0.9500 . ?
C20 H20A 0.9500 . ?
C21 C22 1.458(2) . ?
C21 C26 1.473(2) . ?
C22 C23 1.390(2) . ?
C22 C27 1.542(2) . ?
C23 C24 1.516(2) . ?
C24 C25 1.469(2) . ?
C25 C26 1.338(2) . ?
C25 C31 1.530(2) . ?
C26 H26A 0.9500 . ?
C27 C29 1.533(2) . ?
C27 C28 1.540(2) . ?
C27 C30 1.544(2) . ?
C28 H28A 0.9800 . ?
C28 H28B 0.9800 . ?
C28 H28C 0.9800 . ?
C29 H29A 0.9800 . ?
C29 H29B 0.9800 . ?
C29 H29C 0.9800 . ?
C30 H30A 0.9800 . ?
C30 H30B 0.9800 . ?
C30 H30C 0.9800 . ?
C31 C34 1.531(3) . ?
C31 C32 1.534(3) . ?
C31 C33 1.539(3) . ?
C32 H32A 0.9800 . ?
C32 H32B 0.9800 . ?
C32 H32C 0.9800 . ?
C33 H33A 0.9800 . ?
C33 H33B 0.9800 . ?
C33 H33C 0.9800 . ?
C34 H34A 0.9800 . ?
C34 H34B 0.9800 . ?
C34 H34C 0.9800 . ?
C35 C36 1.377(3) . ?
C35 H35A 0.9500 . ?
C36 C37 1.389(3) . ?
C36 H36A 0.9500 . ?
C37 C38 1.392(3) . ?
C37 C40 1.509(3) . ?
C38 C39 1.384(2) . ?
C38 H38A 0.9500 . ?
C39 H39A 0.9500 . ?
C40 C41 1.532(3) . ?
C40 H40A 0.9900 . ?
C40 H40B 0.9900 . ?
C41 C42 1.529(3) . ?
C41 H41A 0.9900 . ?
C41 H41B 0.9900 . ?
C42 C43 1.510(3) . ?
C42 H42A 0.9900 . ?
C42 H42B 0.9900 . ?
C43 C46 1.387(3) . ?
C43 C44 1.396(2) . ?
C44 C45 1.380(3) . ?
C44 H44A 0.9500 . ?
C45 H45A 0.9500 . ?
C46 C47 1.387(3) . ?
C46 H46A 0.9500 . ?
C47 H47A 0.9500 . ?
O1S C1S 1.224(3) . ?
N1S C1S 1.335(3) . ?
N1S C2S 1.441(3) . ?
N1S C3S 1.454(3) . ?
C1S H1SA 0.9500 . ?
C2S H2SA 0.9800 . ?
C2S H2SB 0.9800 . ?
C2S H2SC 0.9800 . ?
C3S H3SA 0.9800 . ?
C3S H3SB 0.9800 . ?
C3S H3SC 0.9800 . ?

loop_
_geom_hbond_atom_site_label_D
_geom_hbond_atom_site_label_H
_geom_hbond_atom_site_label_A
_geom_hbond_distance_DH
_geom_hbond_distance_HA
_geom_hbond_distance_DA
_geom_hbond_angle_DHA
_geom_hbond_site_symmetry_A
_geom_hbond_publ_flag
C36 H36A O1S 0.95 2.34 3.285(2) 172.9 1_554 yes
C2S H2SC O3 0.98 2.64 3.594(3) 164.5 2_646 yes

loop_
_geom_torsion_atom_site_label_1
_geom_torsion_atom_site_label_2
_geom_torsion_atom_site_label_3
_geom_torsion_atom_site_label_4
_geom_torsion
_geom_torsion_site_symmetry_1
_geom_torsion_site_symmetry_2
_geom_torsion_site_symmetry_3
_geom_torsion_site_symmetry_4
_geom_torsion_publ_flag
Cd1 O1 C1 C6 161.83(13) . . . . ?
Cd1 O1 C1 C2 -20.53(19) . . . . ?
Cd1 O2 C2 C3 -153.64(14) . . . . ?
Cd1 O2 C2 C1 26.49(18) . . . . ?
O1 C1 C2 O2 -1.8(2) . . . . ?
C6 C1 C2 O2 175.83(15) . . . . ?
O1 C1 C2 C3 178.30(16) . . . . ?
C6 C1 C2 C3 -4.0(2) . . . . ?
O2 C2 C3 C4 171.32(16) . . . . ?
C1 C2 C3 C4 -8.8(2) . . . . ?
O2 C2 C3 C7 -1.5(3) . . . . ?
C1 C2 C3 C7 178.39(15) . . . . ?
C15 N1 C4 C3 165.95(16) . . . . ?
C15 N1 C4 C5 -14.5(2) . . . . ?
C2 C3 C4 N1 -164.18(16) . . . . ?
C7 C3 C4 N1 8.1(3) . . . . ?
C2 C3 C4 C5 16.3(2) . . . . ?
C7 C3 C4 C5 -171.39(15) . . . . ?
N1 C4 C5 C6 168.97(17) . . . . ?
C3 C4 C5 C6 -11.5(3) . . . . ?
C4 C5 C6 C1 -1.7(2) . . . . ?
C4 C5 C6 C11 -178.33(16) . . . . ?
O1 C1 C6 C5 -173.05(16) . . . . ?
C2 C1 C6 C5 9.4(2) . . . . ?
O1 C1 C6 C11 3.7(3) . . . . ?
C2 C1 C6 C11 -173.89(15) . . . . ?
C2 C3 C7 C9' 90(2) . . . . ?
C4 C3 C7 C9' -83(2) . . . . ?
C2 C3 C7 C10' -154.3(18) . . . . ?
C4 C3 C7 C10' 33.6(18) . . . . ?
C2 C3 C7 C8' -35(2) . . . . ?
C4 C3 C7 C8' 153(2) . . . . ?
C2 C3 C7 C10 -174.2(3) . . . . ?
C4 C3 C7 C10 13.6(3) . . . . ?
C2 C3 C7 C9 64.1(3) . . . . ?
C4 C3 C7 C9 -108.1(2) . . . . ?
C2 C3 C7 C8 -55.6(3) . . . . ?
C4 C3 C7 C8 132.3(2) . . . . ?
C5 C6 C11 C14 -7.5(2) . . . . ?
C1 C6 C11 C14 176.07(16) . . . . ?
C5 C6 C11 C12 -127.23(19) . . . . ?
C1 C6 C11 C12 56.3(2) . . . . ?
C5 C6 C11 C13 111.5(2) . . . . ?
C1 C6 C11 C13 -64.9(2) . . . . ?
C4 N1 C15 C16 137.03(18) . . . . ?
C4 N1 C15 C20 -50.6(2) . . . . ?
N1 C15 C16 C17 174.99(16) . . . . ?
C20 C15 C16 C17 2.2(3) . . . . ?
C15 C16 C17 C18 0.9(3) . . . . ?
C21 N2 C18 C19 44.6(2) . . . . ?
C21 N2 C18 C17 -144.87(17) . . . . ?
C16 C17 C18 N2 -174.47(16) . . . . ?
C16 C17 C18 C19 -3.4(3) . . . . ?
N2 C18 C19 C20 173.55(16) . . . . ?
C17 C18 C19 C20 2.9(3) . . . . ?
C18 C19 C20 C15 0.2(3) . . . . ?
N1 C15 C20 C19 -175.27(16) . . . . ?
C16 C15 C20 C19 -2.8(3) . . . . ?
C18 N2 C21 C22 -161.85(15) . . . . ?
C18 N2 C21 C26 21.6(2) . . . . ?
N2 C21 C22 C23 174.54(16) . . . . ?
C26 C21 C22 C23 -9.0(2) . . . . ?
N2 C21 C22 C27 -0.9(2) . . . . ?
C26 C21 C22 C27 175.55(15) . . . . ?
Cd1 O3 C23 C22 155.79(14) 3_566 . . . ?
Cd1 O3 C23 C24 -23.88(18) 3_566 . . . ?
C21 C22 C23 O3 -176.80(16) . . . . ?
C27 C22 C23 O3 -1.6(3) . . . . ?
C21 C22 C23 C24 2.9(2) . . . . ?
C27 C22 C23 C24 178.04(15) . . . . ?
Cd1 O4 C24 C25 -167.06(12) 3_566 . . . ?
Cd1 O4 C24 C23 14.56(19) 3_566 . . . ?
O3 C23 C24 O4 5.0(2) . . . . ?
C22 C23 C24 O4 -174.72(16) . . . . ?
O3 C23 C24 C25 -173.39(15) . . . . ?
C22 C23 C24 C25 6.9(2) . . . . ?
O4 C24 C25 C26 171.42(17) . . . . ?
C23 C24 C25 C26 -10.3(2) . . . . ?
O4 C24 C25 C31 -8.3(2) . . . . ?
C23 C24 C25 C31 170.05(15) . . . . ?
C24 C25 C26 C21 4.1(3) . . . . ?
C31 C25 C26 C21 -176.23(16) . . . . ?
N2 C21 C26 C25 -177.86(17) . . . . ?
C22 C21 C26 C25 5.6(3) . . . . ?
C23 C22 C27 C29 120.56(18) . . . . ?
C21 C22 C27 C29 -64.3(2) . . . . ?
C23 C22 C27 C28 -118.30(18) . . . . ?
C21 C22 C27 C28 56.8(2) . . . . ?
C23 C22 C27 C30 1.3(2) . . . . ?
C21 C22 C27 C30 176.45(16) . . . . ?
C26 C25 C31 C34 1.1(3) . . . . ?
C24 C25 C31 C34 -179.19(17) . . . . ?
C26 C25 C31 C32 119.9(2) . . . . ?
C24 C25 C31 C32 -60.5(2) . . . . ?
C26 C25 C31 C33 -118.1(2) . . . . ?
C24 C25 C31 C33 61.5(2) . . . . ?
C39 N3 C35 C36 1.4(3) . . . . ?
Cd1 N3 C35 C36 -171.67(15) . . . . ?
N3 C35 C36 C37 -0.4(3) . . . . ?
C35 C36 C37 C38 -1.0(3) . . . . ?
C35 C36 C37 C40 179.00(17) . . . . ?
C36 C37 C38 C39 1.3(3) . . . . ?
C40 C37 C38 C39 -178.69(17) . . . . ?
C35 N3 C39 C38 -1.1(3) . . . . ?
Cd1 N3 C39 C38 171.79(13) . . . . ?
C37 C38 C39 N3 -0.3(3) . . . . ?
C36 C37 C40 C41 72.7(2) . . . . ?
C38 C37 C40 C41 -107.4(2) . . . . ?
C37 C40 C41 C42 66.6(2) . . . . ?
C40 C41 C42 C43 173.51(16) . . . . ?
C41 C42 C43 C46 118.7(2) . . . . ?
C41 C42 C43 C44 -62.9(2) . . . . ?
C46 C43 C44 C45 3.0(3) . . . . ?
C42 C43 C44 C45 -175.50(17) . . . . ?
C47 N4 C45 C44 -2.9(3) . . . . ?
Cd1 N4 C45 C44 148.26(15) 4_666 . . . ?
C43 C44 C45 N4 0.1(3) . . . . ?
C44 C43 C46 C47 -3.4(3) . . . . ?
C42 C43 C46 C47 175.13(17) . . . . ?
C45 N4 C47 C46 2.5(3) . . . . ?
Cd1 N4 C47 C46 -147.10(16) 4_666 . . . ?
C43 C46 C47 N4 0.7(3) . . . . ?
C2S N1S C1S O1S -2.3(3) . . . . ?
C3S N1S C1S O1S 179.3(2) . . . . ?
